data_2243998
loop_
_publ_author_name
'Simsek, Okan'
'Dincer, Muharrem'
'Dege, Necmi'
'Saif, Eiad'
'Yilmaz, Ibrahim'
'Cukurovali, Alaaddin'

_publ_section_title
;
 Crystal structure and Hirshfeld surface analysis of
 (<i>Z</i>)-4-{[4-(3-methyl-3-phenylcyclobutyl)thiazol-2-yl]amino}-4-oxobut-2-enoic
 acid
;
_journal_coeditor_code JQ2012
_journal_issue 2
_journal_name_full 'Acta Crystallographica Section E'
_journal_page_first
;
;
_journal_paper_doi 10.1107/S2056989022000032
_journal_volume 78
_journal_year 2022
_chemical_absolute_configuration syn
_chemical_formula_iupac 'C18 H18 N2 O3 S'
_chemical_formula_moiety 'C18 H18 N2 O3 S'
_chemical_formula_sum 'C18 H18 N2 O3 S'
_chemical_formula_weight 342.40
_chemical_melting_point 460
_chemical_name_systematic '(<i>Z</i>)-4-{[4-(3-Methyl-3-phenylcyclobutyl)thiazol-2-yl]amino}-4-oxobut-2-enoic acid'
_space_group_crystal_system orthorhombic
_space_group_IT_number 19
_space_group_name_Hall 'P 2ac 2ab'
_space_group_name_H-M_alt 'P 21 21 21'
_atom_sites_solution_hydrogens geom
_atom_sites_solution_primary direct
_atom_sites_solution_secondary difmap
_audit_creation_method SHELXL-2017/1
_cell_angle_alpha 90
_cell_angle_beta 90
_cell_angle_gamma 90
_cell_formula_units_Z 4
_cell_length_a 5.9685(4)
_cell_length_b 11.0580(9)
_cell_length_c 26.215(2)
_cell_measurement_reflns_used 7998
_cell_measurement_temperature 296(2)
_cell_measurement_theta_max 27.25
_cell_measurement_theta_min 1.55
_cell_volume 1730.2(2)
_computing_cell_refinement
;
X-AREA (Stoe & Cie, 2002)
;
_computing_data_collection
;
X-AREA (Stoe & Cie, 2002)
;
_computing_data_reduction
;
X-RED32 (Stoe & Cie, 2002)
;
_computing_molecular_graphics
;
ORTEP-3 for Windows (Farrugia, 2012)
;
_computing_publication_material
;
WinGX (Farrugia, 2012) and PLATON (Spek, 2020)
;
_computing_structure_refinement
;
<i>SHELXL2017/1</i> (Sheldrick, 2015b)
;
_computing_structure_solution
;
<i>SHELXT2014/5</i> (Sheldrick, 2015a)
;
_diffrn_ambient_temperature 296(2)
_diffrn_detector_area_resol_mean 6.67
_diffrn_measured_fraction_theta_full 0.985
_diffrn_measured_fraction_theta_max 0.983
_diffrn_measurement_device_type 'Stoe IPDS 2'
_diffrn_measurement_method 'rotation method'
_diffrn_radiation_type MoK\a
_diffrn_radiation_wavelength 0.71073
_diffrn_reflns_av_R_equivalents 0.0576
_diffrn_reflns_av_unetI/netI 0.0522
_diffrn_reflns_limit_h_max 7
_diffrn_reflns_limit_h_min -7
_diffrn_reflns_limit_k_max 12
_diffrn_reflns_limit_k_min -13
_diffrn_reflns_limit_l_max 30
_diffrn_reflns_limit_l_min -32
_diffrn_reflns_number 7546
_diffrn_reflns_theta_full 25.242
_diffrn_reflns_theta_max 25.998
_diffrn_reflns_theta_min 1.554
_diffrn_source 'sealed X-ray tube, 12 x 0.4 mm long-fine focus'
_exptl_absorpt_coefficient_mu 0.205
_exptl_absorpt_correction_T_max 0.8990
_exptl_absorpt_correction_T_min 0.8318
_exptl_absorpt_correction_type integration
_exptl_absorpt_process_details
;
(X-RED32; Stoe & Cie, 2002)
;
_exptl_crystal_colour 'light yellow'
_exptl_crystal_density_diffrn 1.314
_exptl_crystal_description prism
_exptl_crystal_F_000 720
_exptl_crystal_size_max 0.780
_exptl_crystal_size_mid 0.710
_exptl_crystal_size_min 0.590
_refine_diff_density_max 0.200
_refine_diff_density_min -0.157
_refine_ls_abs_structure_details
;
Flack <i>x</i> determined using 907 quotients
[(<i>I</i>^+^)-(<i>I</i>^-^)]/[(<i>I</i>^+^)+(<i>I</i>^-^)]
(Parsons <i>et al.</i>,  2013)
;
_refine_ls_abs_structure_Flack -0.05(8)
_refine_ls_extinction_coef 0.014(3)
_refine_ls_extinction_expression Fc^*^=kFc[1+0.001xFc^2^\l^3^/sin(2\q)]^-1/4^
_refine_ls_extinction_method
;
SHELXL2017/1 (Sheldrick 2015b)
;
_refine_ls_goodness_of_fit_ref 0.972
_refine_ls_hydrogen_treatment constr
_refine_ls_matrix_type full
_refine_ls_number_parameters 218
_refine_ls_number_reflns 3338
_refine_ls_number_restraints 0
_refine_ls_restrained_S_all 0.972
_refine_ls_R_factor_all 0.0536
_refine_ls_R_factor_gt 0.0446
_refine_ls_shift/su_max 0.001
_refine_ls_shift/su_mean 0.000
_refine_ls_structure_factor_coef Fsqd
_refine_ls_weighting_details 'w=1/[\s^2^(Fo^2^)+(0.0679P)^2^] where P=(Fo^2^+2Fc^2^)/3'
_refine_ls_weighting_scheme calc
_refine_ls_wR_factor_gt 0.1080
_refine_ls_wR_factor_ref 0.1126
_reflns_number_gt 2648
_reflns_number_total 3338
_reflns_threshold_expression 'I > 2\s(I)'
_cod_data_source_file jq2012sup1.cif
_cod_data_source_block I
_cod_database_code 2243998
_shelx_space_group_comment
;
The symmetry employed for this shelxl refinement is uniquely defined
by the following loop, which should always be used as a source of
symmetry information in preference to the above space-group names.
They are only intended as comments.
;

loop_
_space_group_symop_operation_xyz
'x, y, z'
'-x+1/2, -y, z+1/2'
'x+1/2, -y+1/2, -z'
'-x, y+1/2, -z+1/2'

loop_
_atom_site_type_symbol
_atom_site_label
_atom_site_fract_x
_atom_site_fract_y
_atom_site_fract_z
_atom_site_U_iso_or_equiv
_atom_site_adp_type
_atom_site_calc_flag
_atom_site_occupancy
_atom_site_disorder_assembly
_atom_site_disorder_group
C C1 0.4002(6) 0.8359(3) 0.80585(12) 0.0711(8) Uani d 1 . .
H H1 0.274222 0.794587 0.794336 0.085 Uiso calc 1 . .
C C2 0.4122(8) 0.8741(4) 0.85639(13) 0.0839(11) Uani d 1 . .
H H2 0.293567 0.858606 0.878430 0.101 Uiso calc 1 . .
C C3 0.5971(8) 0.9343(4) 0.87390(14) 0.0897(12) Uani d 1 . .
H H3 0.604483 0.958968 0.907768 0.108 Uiso calc 1 . .
C C4 0.7710(7) 0.9581(4) 0.84151(14) 0.0877(11) Uani d 1 . .
H H4 0.896441 0.999348 0.853340 0.105 Uiso calc 1 . .
C C5 0.7611(6) 0.9208(4) 0.79108(13) 0.0764(9) Uani d 1 . .
H H5 0.880417 0.937415 0.769367 0.092 Uiso calc 1 . .
C C6 0.5764(5) 0.8595(3) 0.77256(11) 0.0626(7) Uani d 1 . .
C C7 0.5717(5) 0.8175(3) 0.71772(11) 0.0642(8) Uani d 1 . .
C C8 0.6388(6) 0.9135(4) 0.67725(13) 0.0751(9) Uani d 1 . .
H H8A 0.628167 0.996095 0.689444 0.090 Uiso calc 1 . .
H H8B 0.783448 0.898561 0.661620 0.090 Uiso calc 1 . .
C C9 0.4381(6) 0.8741(3) 0.64378(12) 0.0695(8) Uani d 1 . .
H H9 0.486075 0.814897 0.618184 0.083 Uiso calc 1 . .
C C10 0.3400(5) 0.8091(4) 0.69128(12) 0.0706(9) Uani d 1 . .
H H10A 0.223403 0.854686 0.708437 0.085 Uiso calc 1 . .
H H10B 0.291717 0.726837 0.684630 0.085 Uiso calc 1 . .
C C11 0.7026(7) 0.6997(4) 0.71183(14) 0.0864(10) Uani d 1 . .
H H11A 0.698104 0.674197 0.676846 0.130 Uiso calc 1 . .
H H11B 0.855370 0.712428 0.721945 0.130 Uiso calc 1 . .
H H11C 0.636589 0.638486 0.732996 0.130 Uiso calc 1 . .
C C12 0.2935(6) 0.9681(3) 0.62006(11) 0.0664(8) Uani d 1 . .
C C13 0.3006(7) 1.0888(3) 0.62654(14) 0.0823(10) Uani d 1 . .
H H13 0.408013 1.128814 0.645944 0.099 Uiso calc 1 . .
C C14 -0.0010(6) 1.0208(3) 0.57345(11) 0.0636(8) Uani d 1 . .
C C15 -0.3247(6) 1.0930(3) 0.52675(12) 0.0682(8) Uani d 1 . .
C C16 -0.5193(6) 1.0635(3) 0.49439(13) 0.0712(9) Uani d 1 . .
H H16 -0.622658 1.126176 0.491776 0.085 Uiso calc 1 . .
C C17 -0.5769(6) 0.9646(3) 0.46806(12) 0.0710(8) Uani d 1 . .
H H17 -0.714462 0.969359 0.451502 0.085 Uiso calc 1 . .
C C18 -0.4561(6) 0.8490(3) 0.46116(12) 0.0674(8) Uani d 1 . .
N N1 0.1187(4) 0.9299(2) 0.58924(9) 0.0609(6) Uani d 1 . .
N N2 -0.1832(5) 1.0037(2) 0.54206(10) 0.0677(7) Uani d 1 . .
H H2A -0.209319 0.931474 0.531402 0.081 Uiso calc 1 . .
O O1 -0.2951(5) 1.1985(2) 0.54005(10) 0.0859(7) Uani d 1 . .
O O2 -0.3074(5) 0.8116(2) 0.48857(12) 0.0998(9) Uani d 1 . .
O O3 -0.5286(4) 0.7906(2) 0.42168(8) 0.0776(7) Uani d 1 . .
H H3A -0.459781 0.726735 0.418911 0.116 Uiso calc 1 . .
S S1 0.0856(2) 1.16026(8) 0.59435(4) 0.0829(3) Uani d 1 . .

loop_
_atom_site_aniso_label
_atom_site_aniso_U_11
_atom_site_aniso_U_22
_atom_site_aniso_U_33
_atom_site_aniso_U_12
_atom_site_aniso_U_13
_atom_site_aniso_U_23
C1 0.0678(18) 0.073(2) 0.0730(18) 0.0039(18) 0.0067(16) 0.0099(16)
C2 0.093(3) 0.088(3) 0.0708(19) 0.018(2) 0.018(2) 0.0131(17)
C3 0.104(3) 0.098(3) 0.067(2) 0.025(3) -0.006(2) -0.0036(18)
C4 0.082(2) 0.100(3) 0.082(2) 0.007(2) -0.016(2) -0.012(2)
C5 0.0613(18) 0.092(3) 0.076(2) 0.0016(18) -0.0035(16) -0.0028(17)
C6 0.0600(16) 0.0635(19) 0.0644(15) 0.0079(16) -0.0002(14) 0.0052(13)
C7 0.0552(16) 0.070(2) 0.0676(16) -0.0017(16) 0.0036(13) 0.0008(14)
C8 0.0637(19) 0.095(3) 0.0663(18) -0.0158(17) 0.0057(14) 0.0062(16)
C9 0.0714(18) 0.075(2) 0.0626(16) -0.0095(17) -0.0003(15) -0.0063(14)
C10 0.0590(17) 0.077(2) 0.0757(18) -0.0103(16) -0.0003(15) 0.0048(16)
C11 0.076(2) 0.087(3) 0.096(2) 0.012(2) 0.0016(19) -0.016(2)
C12 0.0735(19) 0.071(2) 0.0550(15) -0.0107(17) 0.0018(15) -0.0046(13)
C13 0.095(3) 0.073(3) 0.079(2) -0.015(2) -0.015(2) -0.0097(17)
C14 0.073(2) 0.058(2) 0.0592(15) -0.0101(15) 0.0050(14) -0.0059(13)
C15 0.083(2) 0.0537(19) 0.0677(18) -0.0004(16) 0.0095(16) 0.0001(13)
C16 0.077(2) 0.060(2) 0.0762(19) 0.0093(16) -0.0005(16) 0.0013(15)
C17 0.0756(19) 0.061(2) 0.0759(18) 0.0136(17) -0.0069(17) 0.0009(15)
C18 0.0757(19) 0.0570(18) 0.0696(17) -0.0036(16) -0.0085(16) -0.0025(15)
N1 0.0687(15) 0.0577(15) 0.0565(13) -0.0073(12) 0.0034(12) -0.0068(11)
N2 0.0778(16) 0.0501(14) 0.0753(15) -0.0039(13) -0.0071(14) -0.0072(12)
O1 0.1089(18) 0.0548(14) 0.0940(15) -0.0059(13) 0.0042(14) -0.0051(12)
O2 0.1046(19) 0.0668(16) 0.128(2) 0.0217(15) -0.0505(18) -0.0262(14)
O3 0.0922(16) 0.0679(14) 0.0727(13) 0.0082(12) -0.0112(12) -0.0049(11)
S1 0.1047(7) 0.0564(5) 0.0875(6) -0.0127(5) -0.0120(5) -0.0076(4)

loop_
_atom_type_symbol
_atom_type_description
_atom_type_scat_dispersion_real
_atom_type_scat_dispersion_imag
_atom_type_scat_source
C C 0.0033 0.0016 'International Tables Vol C Tables 4.2.6.8 and 6.1.1.4'
H H 0.0000 0.0000 'International Tables Vol C Tables 4.2.6.8 and 6.1.1.4'
N N 0.0061 0.0033 'International Tables Vol C Tables 4.2.6.8 and 6.1.1.4'
O O 0.0106 0.0060 'International Tables Vol C Tables 4.2.6.8 and 6.1.1.4'
S S 0.1246 0.1234 'International Tables Vol C Tables 4.2.6.8 and 6.1.1.4'

loop_
_geom_angle_atom_site_label_1
_geom_angle_atom_site_label_2
_geom_angle_atom_site_label_3
_geom_angle_site_symmetry_1
_geom_angle_site_symmetry_3
_geom_angle
_geom_angle_publ_flag
C6 C1 C2 . . 120.0(4) ?
C6 C1 H1 . . 120.0 ?
C2 C1 H1 . . 120.0 ?
C3 C2 C1 . . 120.6(4) ?
C3 C2 H2 . . 119.7 ?
C1 C2 H2 . . 119.7 ?
C4 C3 C2 . . 119.9(3) ?
C4 C3 H3 . . 120.1 ?
C2 C3 H3 . . 120.1 ?
C3 C4 C5 . . 120.2(4) ?
C3 C4 H4 . . 119.9 ?
C5 C4 H4 . . 119.9 ?
C6 C5 C4 . . 121.0(3) ?
C6 C5 H5 . . 119.5 ?
C4 C5 H5 . . 119.5 ?
C5 C6 C1 . . 118.3(3) ?
C5 C6 C7 . . 120.0(3) ?
C1 C6 C7 . . 121.7(3) ?
C6 C7 C11 . . 110.4(3) ?
C6 C7 C10 . . 117.4(3) ?
C11 C7 C10 . . 111.1(3) ?
C6 C7 C8 . . 115.8(3) ?
C11 C7 C8 . . 112.5(3) ?
C10 C7 C8 . . 88.0(2) ?
C9 C8 C7 . . 89.8(2) ?
C9 C8 H8A . . 113.7 ?
C7 C8 H8A . . 113.7 ?
C9 C8 H8B . . 113.7 ?
C7 C8 H8B . . 113.7 ?
H8A C8 H8B . . 110.9 ?
C12 C9 C8 . . 119.3(3) ?
C12 C9 C10 . . 116.1(3) ?
C8 C9 C10 . . 88.1(2) ?
C12 C9 H9 . . 110.5 ?
C8 C9 H9 . . 110.5 ?
C10 C9 H9 . . 110.5 ?
C7 C10 C9 . . 89.7(2) ?
C7 C10 H10A . . 113.7 ?
C9 C10 H10A . . 113.7 ?
C7 C10 H10B . . 113.7 ?
C9 C10 H10B . . 113.7 ?
H10A C10 H10B . . 110.9 ?
C7 C11 H11A . . 109.5 ?
C7 C11 H11B . . 109.5 ?
H11A C11 H11B . . 109.5 ?
C7 C11 H11C . . 109.5 ?
H11A C11 H11C . . 109.5 ?
H11B C11 H11C . . 109.5 ?
C13 C12 N1 . . 113.6(3) ?
C13 C12 C9 . . 128.5(3) ?
N1 C12 C9 . . 117.8(3) ?
C12 C13 S1 . . 111.6(3) ?
C12 C13 H13 . . 124.2 ?
S1 C13 H13 . . 124.2 ?
N1 C14 N2 . . 121.2(3) ?
N1 C14 S1 . . 115.3(2) ?
N2 C14 S1 . . 123.5(3) ?
O1 C15 N2 . . 121.1(3) ?
O1 C15 C16 . . 119.0(3) ?
N2 C15 C16 . . 119.9(3) ?
C17 C16 C15 . . 132.8(3) ?
C17 C16 H16 . . 113.6 ?
C15 C16 H16 . . 113.6 ?
C16 C17 C18 . . 130.1(3) ?
C16 C17 H17 . . 114.9 ?
C18 C17 H17 . . 114.9 ?
O2 C18 O3 . . 123.1(3) ?
O2 C18 C17 . . 125.4(3) ?
O3 C18 C17 . . 111.5(3) ?
C14 N1 C12 . . 111.3(3) ?
C15 N2 C14 . . 124.5(3) ?
C15 N2 H2A . . 117.7 ?
C14 N2 H2A . . 117.7 ?
C18 O3 H3A . . 109.5 ?
C14 S1 C13 . . 88.22(18) ?

loop_
_geom_bond_atom_site_label_1
_geom_bond_atom_site_label_2
_geom_bond_site_symmetry_2
_geom_bond_distance
_geom_bond_publ_flag
C1 C6 . 1.391(5) ?
C1 C2 . 1.393(5) ?
C1 H1 . 0.9300 ?
C2 C3 . 1.368(6) ?
C2 H2 . 0.9300 ?
C3 C4 . 1.366(6) ?
C3 H3 . 0.9300 ?
C4 C5 . 1.386(5) ?
C4 H4 . 0.9300 ?
C5 C6 . 1.382(5) ?
C5 H5 . 0.9300 ?
C6 C7 . 1.511(4) ?
C7 C11 . 1.526(5) ?
C7 C10 . 1.550(4) ?
C7 C8 . 1.553(4) ?
C8 C9 . 1.547(5) ?
C8 H8A . 0.9700 ?
C8 H8B . 0.9700 ?
C9 C12 . 1.488(5) ?
C9 C10 . 1.553(5) ?
C9 H9 . 0.9800 ?
C10 H10A . 0.9700 ?
C10 H10B . 0.9700 ?
C11 H11A . 0.9600 ?
C11 H11B . 0.9600 ?
C11 H11C . 0.9600 ?
C12 C13 . 1.346(5) ?
C12 N1 . 1.386(4) y
C13 S1 . 1.727(4) y
C13 H13 . 0.9300 ?
C14 N1 . 1.301(4) y
C14 N2 . 1.377(4) y
C14 S1 . 1.716(3) y
C15 O1 . 1.230(4) y
C15 N2 . 1.360(4) y
C15 C16 . 1.475(5) ?
C16 C17 . 1.338(5) ?
C16 H16 . 0.9300 ?
C17 C18 . 1.479(5) ?
C17 H17 . 0.9300 ?
C18 O2 . 1.215(4) y
C18 O3 . 1.295(4) y
N2 H2A . 0.8600 ?
O3 H3A . 0.8200 ?

loop_
_geom_hbond_atom_site_label_D
_geom_hbond_atom_site_label_H
_geom_hbond_atom_site_label_A
_geom_hbond_site_symmetry_A
_geom_hbond_distance_DH
_geom_hbond_distance_HA
_geom_hbond_distance_DA
_geom_hbond_angle_DHA
_geom_hbond_publ_flag
C16 H16 O1 3_476 0.93 2.35 3.233(4) 158.7 yes
N2 H2A O2 . 0.86 1.83 2.651(4) 158.2 yes
O3 H3A N1 3_466 0.82 1.81 2.607(3) 164.9 yes

loop_
_geom_torsion_atom_site_label_1
_geom_torsion_atom_site_label_2
_geom_torsion_atom_site_label_3
_geom_torsion_atom_site_label_4
_geom_torsion_site_symmetry_1
_geom_torsion_site_symmetry_2
_geom_torsion_site_symmetry_3
_geom_torsion_site_symmetry_4
_geom_torsion
_geom_torsion_publ_flag
C6 C1 C2 C3 . . . . -0.4(6) ?
C1 C2 C3 C4 . . . . 0.5(6) ?
C2 C3 C4 C5 . . . . -0.3(6) ?
C3 C4 C5 C6 . . . . 0.1(6) ?
C4 C5 C6 C1 . . . . 0.0(5) ?
C4 C5 C6 C7 . . . . -178.7(3) ?
C2 C1 C6 C5 . . . . 0.1(5) ?
C2 C1 C6 C7 . . . . 178.8(3) ?
C5 C6 C7 C11 . . . . 80.9(4) ?
C1 C6 C7 C11 . . . . -97.7(4) ?
C5 C6 C7 C10 . . . . -150.3(3) ?
C1 C6 C7 C10 . . . . 31.1(5) ?
C5 C6 C7 C8 . . . . -48.3(4) ?
C1 C6 C7 C8 . . . . 133.0(3) ?
C6 C7 C8 C9 . . . . -135.5(3) ?
C11 C7 C8 C9 . . . . 96.2(3) ?
C10 C7 C8 C9 . . . . -15.8(3) ?
C7 C8 C9 C12 . . . . 134.9(3) ?
C7 C8 C9 C10 . . . . 15.8(3) ?
C6 C7 C10 C9 . . . . 134.0(3) ?
C11 C7 C10 C9 . . . . -97.6(3) ?
C8 C7 C10 C9 . . . . 15.8(3) ?
C12 C9 C10 C7 . . . . -137.8(3) ?
C8 C9 C10 C7 . . . . -15.9(3) ?
C8 C9 C12 C13 . . . . -5.7(5) ?
C10 C9 C12 C13 . . . . 97.8(4) ?
C8 C9 C12 N1 . . . . 178.4(3) ?
C10 C9 C12 N1 . . . . -78.1(4) ?
N1 C12 C13 S1 . . . . 0.4(4) ?
C9 C12 C13 S1 . . . . -175.7(3) ?
O1 C15 C16 C17 . . . . 168.3(4) ?
N2 C15 C16 C17 . . . . -12.7(6) ?
C15 C16 C17 C18 . . . . -2.2(7) ?
C16 C17 C18 O2 . . . . 19.8(6) ?
C16 C17 C18 O3 . . . . -160.4(4) ?
N2 C14 N1 C12 . . . . 179.7(3) ?
S1 C14 N1 C12 . . . . -0.1(3) ?
C13 C12 N1 C14 . . . . -0.2(4) ?
C9 C12 N1 C14 . . . . 176.4(3) ?
O1 C15 N2 C14 . . . . 1.0(5) ?
C16 C15 N2 C14 . . . . -178.0(3) ?
N1 C14 N2 C15 . . . . 175.5(3) ?
S1 C14 N2 C15 . . . . -4.7(4) ?
N1 C14 S1 C13 . . . . 0.3(3) ?
N2 C14 S1 C13 . . . . -179.5(3) ?
C12 C13 S1 C14 . . . . -0.4(3) ?

_cod_database_fobs_code 2243998
